data_4347102
loop_
_publ_author_name
'Yogendra, Sivathmeehan'
'Chitnis, Saurabh S.'
'Hennersdorf, Felix'
'Bodensteiner, Michael'
'Fischer, Roland'
'Burford, Neil'
'Weigand, Jan J.'

_publ_section_title
;
 Condensation Reactions of Chlorophosphanes with Chalcogenides.
;
_journal_issue 4
_journal_name_full 'Inorganic chemistry'
_journal_page_first 1854
_journal_page_last 1860
_journal_paper_doi 10.1021/acs.inorgchem.5b02723
_journal_volume 55
_journal_year 2016
_chemical_formula_moiety 'C16 H36 P2 Se '
_chemical_formula_sum 'C16 H36 P2 Se'
_chemical_formula_weight 369.35
_space_group_IT_number 4
_space_group_name_Hall 'P 2yb'
_space_group_name_H-M_alt 'P 1 21 1'
_symmetry_cell_setting monoclinic
_symmetry_space_group_name_Hall 'P 2yb'
_symmetry_space_group_name_H-M 'P 1 21 1'
_atom_sites_solution_hydrogens geom
_atom_sites_solution_primary direct
_atom_sites_solution_secondary difmap
_audit_creation_method SHELXL-97
_cell_angle_alpha 90.00
_cell_angle_beta 91.709(2)
_cell_angle_gamma 90.00
_cell_formula_units_Z 4
_cell_length_a 8.8123(5)
_cell_length_b 15.0897(8)
_cell_length_c 15.0874(8)
_cell_measurement_reflns_used 900
_cell_measurement_temperature 153(2)
_cell_measurement_theta_max 22.5
_cell_measurement_theta_min 1
_cell_volume 2005.35(19)
_computing_cell_refinement 'APEX2 Software Suit (v2012.4-3)'
_computing_data_collection 'APEX2 Software Suit (v2012.4-3)'
_computing_data_reduction 'APEX2 Software Suit (v2012.4-3)'
_computing_molecular_graphics
;
ORTEP3,L.J. Farrugia, J. Appl. Cryst. (1997) 30, 565
;
_computing_structure_refinement
;
SHELXL-97, G. M. Sheldrick, Acta Cryst. (2008) A64, 112-122
;
_computing_structure_solution
;
SHELXS-97 , G. M. Sheldrick, Acta Cryst. (2008) A64, 112-122
;
_diffrn_ambient_temperature 153(2)
_diffrn_detector_area_resol_mean 80
_diffrn_measured_fraction_theta_full 1.000
_diffrn_measured_fraction_theta_max 1.000
_diffrn_measurement_device_type 'CCD area detector'
_diffrn_measurement_method 'Omega and Phi scans'
_diffrn_radiation_monochromator 'HELIOS multilayer optics, Montel mirror'
_diffrn_radiation_source 'microfocus sealed tube'
_diffrn_radiation_type MoK\a
_diffrn_radiation_wavelength 0.71073
_diffrn_reflns_av_R_equivalents 0.0274
_diffrn_reflns_av_sigmaI/netI 0.0336
_diffrn_reflns_limit_h_max 11
_diffrn_reflns_limit_h_min -11
_diffrn_reflns_limit_k_max 19
_diffrn_reflns_limit_k_min -19
_diffrn_reflns_limit_l_max 19
_diffrn_reflns_limit_l_min -19
_diffrn_reflns_number 25077
_diffrn_reflns_theta_full 27.88
_diffrn_reflns_theta_max 27.88
_diffrn_reflns_theta_min 1.91
_exptl_absorpt_coefficient_mu 2.022
_exptl_absorpt_correction_T_max 0.5917
_exptl_absorpt_correction_T_min 0.5551
_exptl_absorpt_correction_type multi-scan
_exptl_absorpt_process_details
; 
 Corrections were done with the SADABS program, utilizing the none merged
 raw data obtained from the integration process. Integration and final cell
 refinement were done with SAINT.

 SADABS reports ratio of Tmin/Tmax = 0.7081    

;
_exptl_crystal_colour colourless
_exptl_crystal_density_diffrn 1.223
_exptl_crystal_density_method 'not measured'
_exptl_crystal_description block
_exptl_crystal_F_000 784
_exptl_crystal_size_max 0.33
_exptl_crystal_size_mid 0.31
_exptl_crystal_size_min 0.29
_refine_diff_density_max 0.435
_refine_diff_density_min -0.343
_refine_diff_density_rms 0.064
_refine_ls_abs_structure_details 'Flack H D (1983), Acta Cryst. A39, 876-881'
_refine_ls_abs_structure_Flack -0.004(4)
_refine_ls_extinction_method none
_refine_ls_goodness_of_fit_ref 1.098
_refine_ls_hydrogen_treatment noref
_refine_ls_matrix_type full
_refine_ls_number_parameters 367
_refine_ls_number_reflns 9535
_refine_ls_number_restraints 1
_refine_ls_restrained_S_all 1.098
_refine_ls_R_factor_all 0.0293
_refine_ls_R_factor_gt 0.0264
_refine_ls_shift/su_max 0.002
_refine_ls_shift/su_mean 0.000
_refine_ls_structure_factor_coef Fsqd
_refine_ls_weighting_details 'calc w=1/[\s^2^(Fo^2^)+(0.0404P)^2^+0.1691P] where P=(Fo^2^+2Fc^2^)/3'
_refine_ls_weighting_scheme calc
_refine_ls_wR_factor_gt 0.0631
_refine_ls_wR_factor_ref 0.0724
_reflns_number_gt 9051
_reflns_number_total 9535
_reflns_threshold_expression >2sigma(I)
_cod_data_source_file ic5b02723_si_008.cif
_cod_data_source_block
;
;
_cod_original_sg_symbol_H-M 'P 21'
_cod_database_code 4347102

loop_
_symmetry_equiv_pos_as_xyz
'x, y, z'
'-x, y+1/2, -z'

loop_
_atom_site_label
_atom_site_type_symbol
_atom_site_fract_x
_atom_site_fract_y
_atom_site_fract_z
_atom_site_U_iso_or_equiv
_atom_site_adp_type
_atom_site_occupancy
_atom_site_symmetry_multiplicity
_atom_site_calc_flag
_atom_site_refinement_flags
C1 C 0.4679(3) 0.97406(18) 0.77830(17) 0.0277(5) Uani 1 1 d .
C2 C 0.6348(3) 0.9520(3) 0.7611(2) 0.0467(8) Uani 1 1 d .
H1 H 0.6620 0.9761 0.7048 0.070 Uiso 1 1 calc R
H2 H 0.6480 0.8889 0.7604 0.070 Uiso 1 1 calc R
H3 H 0.6985 0.9774 0.8071 0.070 Uiso 1 1 calc R
C3 C 0.4264(5) 0.9344(3) 0.86707(19) 0.0514(9) Uani 1 1 d .
H4 H 0.4983 0.9536 0.9121 0.077 Uiso 1 1 calc R
H5 H 0.4281 0.8709 0.8631 0.077 Uiso 1 1 calc R
H6 H 0.3265 0.9537 0.8820 0.077 Uiso 1 1 calc R
C4 C 0.4551(4) 1.0752(2) 0.7827(2) 0.0404(7) Uani 1 1 d .
H7 H 0.5267 1.0976 0.8263 0.061 Uiso 1 1 calc R
H8 H 0.3541 1.0913 0.7987 0.061 Uiso 1 1 calc R
H9 H 0.4764 1.1000 0.7258 0.061 Uiso 1 1 calc R
C5 C 0.1455(3) 0.94647(19) 0.6929(2) 0.0322(6) Uani 1 1 d .
C6 C 0.1029(4) 1.0431(2) 0.7029(3) 0.0561(10) Uani 1 1 d .
H10 H -0.0044 1.0500 0.6923 0.084 Uiso 1 1 calc R
H11 H 0.1567 1.0780 0.6609 0.084 Uiso 1 1 calc R
H12 H 0.1295 1.0626 0.7619 0.084 Uiso 1 1 calc R
C7 C 0.0780(5) 0.8930(4) 0.7663(4) 0.122(3) Uani 1 1 d .
H13 H -0.0301 0.8896 0.7570 0.183 Uiso 1 1 calc R
H14 H 0.1008 0.9210 0.8222 0.183 Uiso 1 1 calc R
H15 H 0.1202 0.8344 0.7664 0.183 Uiso 1 1 calc R
C8 C 0.0764(5) 0.9170(4) 0.6033(4) 0.106(2) Uani 1 1 d .
H16 H -0.0296 0.9316 0.6004 0.160 Uiso 1 1 calc R
H17 H 0.0886 0.8541 0.5969 0.160 Uiso 1 1 calc R
H18 H 0.1271 0.9468 0.5564 0.160 Uiso 1 1 calc R
C9 C 0.3134(3) 0.63414(16) 0.55283(17) 0.0260(5) Uani 1 1 d .
C10 C 0.3796(4) 0.56764(19) 0.6203(2) 0.0388(7) Uani 1 1 d .
H19 H 0.4783 0.5491 0.6024 0.058 Uiso 1 1 calc R
H20 H 0.3140 0.5170 0.6232 0.058 Uiso 1 1 calc R
H21 H 0.3881 0.5951 0.6776 0.058 Uiso 1 1 calc R
C11 C 0.1476(3) 0.6529(2) 0.5734(2) 0.0350(6) Uani 1 1 d .
H22 H 0.1069 0.6959 0.5322 0.053 Uiso 1 1 calc R
H23 H 0.1417 0.6756 0.6327 0.053 Uiso 1 1 calc R
H24 H 0.0899 0.5991 0.5683 0.053 Uiso 1 1 calc R
C12 C 0.3153(3) 0.59234(19) 0.45968(19) 0.0348(6) Uani 1 1 d .
H25 H 0.4166 0.5735 0.4473 0.052 Uiso 1 1 calc R
H26 H 0.2822 0.6353 0.4164 0.052 Uiso 1 1 calc R
H27 H 0.2484 0.5422 0.4573 0.052 Uiso 1 1 calc R
C13 C 0.6224(3) 0.73333(18) 0.53775(18) 0.0297(6) Uani 1 1 d .
C14 C 0.7096(3) 0.6899(3) 0.6155(2) 0.0571(10) Uani 1 1 d .
H28 H 0.8164 0.6913 0.6047 0.086 Uiso 1 1 calc R
H29 H 0.6771 0.6295 0.6214 0.086 Uiso 1 1 calc R
H30 H 0.6900 0.7217 0.6691 0.086 Uiso 1 1 calc R
C15 C 0.6553(4) 0.6853(2) 0.4522(2) 0.0475(8) Uani 1 1 d .
H31 H 0.7593 0.6949 0.4375 0.071 Uiso 1 1 calc R
H32 H 0.5899 0.7076 0.4053 0.071 Uiso 1 1 calc R
H33 H 0.6377 0.6230 0.4596 0.071 Uiso 1 1 calc R
C16 C 0.6758(4) 0.8297(2) 0.5269(2) 0.0461(8) Uani 1 1 d .
H34 H 0.6221 0.8563 0.4774 0.069 Uiso 1 1 calc R
H35 H 0.7828 0.8304 0.5166 0.069 Uiso 1 1 calc R
H36 H 0.6559 0.8624 0.5798 0.069 Uiso 1 1 calc R
C17 C 0.3407(3) 0.87925(18) 1.19016(17) 0.0278(5) Uani 1 1 d .
C18 C 0.4153(4) 0.8569(3) 1.1037(2) 0.0580(11) Uani 1 1 d .
H37 H 0.5189 0.8766 1.1062 0.087 Uiso 1 1 calc R
H38 H 0.3617 0.8859 1.0556 0.087 Uiso 1 1 calc R
H39 H 0.4124 0.7939 1.0946 0.087 Uiso 1 1 calc R
C19 C 0.3647(4) 0.9789(2) 1.2049(3) 0.0489(8) Uani 1 1 d .
H40 H 0.3220 0.9960 1.2602 0.073 Uiso 1 1 calc R
H41 H 0.3158 1.0113 1.1574 0.073 Uiso 1 1 calc R
H42 H 0.4715 0.9918 1.2065 0.073 Uiso 1 1 calc R
C20 C 0.4185(3) 0.8287(2) 1.2653(2) 0.0434(8) Uani 1 1 d .
H43 H 0.5257 0.8399 1.2652 0.065 Uiso 1 1 calc R
H44 H 0.4002 0.7664 1.2577 0.065 Uiso 1 1 calc R
H45 H 0.3789 0.8478 1.3208 0.065 Uiso 1 1 calc R
C21 C 0.0323(3) 0.85471(19) 1.27973(16) 0.0268(5) Uani 1 1 d .
C22 C -0.1371(3) 0.8475(3) 1.2553(2) 0.0434(8) Uani 1 1 d .
H46 H -0.1949 0.8517 1.3081 0.065 Uiso 1 1 calc R
H47 H -0.1569 0.7915 1.2270 0.065 Uiso 1 1 calc R
H48 H -0.1657 0.8947 1.2155 0.065 Uiso 1 1 calc R
C23 C 0.0750(3) 0.7785(2) 1.34196(17) 0.0328(6) Uani 1 1 d .
H49 H 0.0076 0.7778 1.3908 0.049 Uiso 1 1 calc R
H50 H 0.1775 0.7862 1.3639 0.049 Uiso 1 1 calc R
H51 H 0.0668 0.7234 1.3103 0.049 Uiso 1 1 calc R
C24 C 0.0582(4) 0.9420(2) 1.32927(19) 0.0386(7) Uani 1 1 d .
H52 H 0.1602 0.9437 1.3535 0.058 Uiso 1 1 calc R
H53 H -0.0121 0.9465 1.3765 0.058 Uiso 1 1 calc R
H54 H 0.0429 0.9906 1.2890 0.058 Uiso 1 1 calc R
C25 C -0.1283(3) 0.70468(19) 0.96615(17) 0.0297(5) Uani 1 1 d .
C26 C -0.1886(4) 0.6197(3) 1.0048(2) 0.0562(10) Uani 1 1 d .
H55 H -0.2976 0.6211 1.0029 0.084 Uiso 1 1 calc R
H56 H -0.1524 0.6138 1.0651 0.084 Uiso 1 1 calc R
H57 H -0.1542 0.5702 0.9708 0.084 Uiso 1 1 calc R
C27 C -0.1708(3) 0.7074(3) 0.86742(19) 0.0434(7) Uani 1 1 d .
H58 H -0.2793 0.7069 0.8597 0.065 Uiso 1 1 calc R
H59 H -0.1291 0.6565 0.8387 0.065 Uiso 1 1 calc R
H60 H -0.1308 0.7604 0.8418 0.065 Uiso 1 1 calc R
C28 C -0.2042(4) 0.7843(4) 1.0089(3) 0.0797(16) Uani 1 1 d .
H61 H -0.1890 0.7813 1.0721 0.120 Uiso 1 1 calc R
H62 H -0.3110 0.7837 0.9944 0.120 Uiso 1 1 calc R
H63 H -0.1602 0.8380 0.9872 0.120 Uiso 1 1 calc R
C29 C 0.1941(3) 0.62489(18) 0.94715(17) 0.0284(5) Uani 1 1 d .
C30 C 0.1704(4) 0.5400(2) 0.9978(2) 0.0436(8) Uani 1 1 d .
H64 H 0.0671 0.5208 0.9895 0.065 Uiso 1 1 calc R
H65 H 0.1919 0.5499 1.0597 0.065 Uiso 1 1 calc R
H66 H 0.2373 0.4951 0.9764 0.065 Uiso 1 1 calc R
C31 C 0.1616(4) 0.6078(2) 0.84840(19) 0.0454(8) Uani 1 1 d .
H67 H 0.1670 0.6627 0.8164 0.068 Uiso 1 1 calc R
H68 H 0.0619 0.5829 0.8403 0.068 Uiso 1 1 calc R
H69 H 0.2354 0.5672 0.8265 0.068 Uiso 1 1 calc R
C32 C 0.3608(3) 0.6522(3) 0.9582(2) 0.0469(8) Uani 1 1 d .
H70 H 0.3864 0.6593 1.0201 0.070 Uiso 1 1 calc R
H71 H 0.3765 0.7073 0.9280 0.070 Uiso 1 1 calc R
H72 H 0.4240 0.6073 0.9335 0.070 Uiso 1 1 calc R
P1 P 0.35604(7) 0.93455(4) 0.67631(4) 0.02211(13) Uani 1 1 d .
P2 P 0.40932(7) 0.74621(4) 0.54817(4) 0.02247(13) Uani 1 1 d .
P3 P 0.13064(7) 0.86030(4) 1.16930(4) 0.02184(12) Uani 1 1 d .
P4 P 0.08276(7) 0.72661(4) 0.98211(4) 0.02220(12) Uani 1 1 d .
Se1 Se 0.39130(3) 0.785970(16) 0.693041(16) 0.02534(6) Uani 1 1 d .
Se2 Se 0.11781(3) 0.713973(15) 1.132312(15) 0.02321(6) Uani 1 1 d .

loop_
_atom_site_aniso_label
_atom_site_aniso_U_11
_atom_site_aniso_U_22
_atom_site_aniso_U_33
_atom_site_aniso_U_23
_atom_site_aniso_U_13
_atom_site_aniso_U_12
C1 0.0303(13) 0.0314(13) 0.0214(12) -0.0032(10) -0.0012(10) -0.0025(11)
C2 0.0299(15) 0.058(2) 0.052(2) -0.0186(17) -0.0098(13) -0.0029(14)
C3 0.081(3) 0.0493(19) 0.0239(14) 0.0010(13) -0.0038(15) -0.0169(19)
C4 0.0532(19) 0.0280(14) 0.0395(16) -0.0079(12) -0.0071(14) -0.0054(13)
C5 0.0211(12) 0.0269(13) 0.0485(16) 0.0032(12) 0.0003(11) 0.0029(10)
C6 0.0326(17) 0.0353(17) 0.101(3) -0.0063(18) 0.0103(18) 0.0050(14)
C7 0.036(2) 0.145(5) 0.187(6) 0.119(5) 0.050(3) 0.026(3)
C8 0.042(2) 0.120(4) 0.154(5) -0.089(4) -0.054(3) 0.039(3)
C9 0.0250(12) 0.0202(11) 0.0325(13) -0.0020(10) -0.0030(10) -0.0011(10)
C10 0.0451(17) 0.0219(13) 0.0489(18) 0.0051(12) -0.0053(14) -0.0018(12)
C11 0.0272(13) 0.0309(14) 0.0470(17) -0.0020(13) 0.0025(12) -0.0046(12)
C12 0.0350(15) 0.0289(14) 0.0403(16) -0.0082(12) -0.0031(12) -0.0021(12)
C13 0.0235(12) 0.0336(15) 0.0322(13) -0.0064(11) 0.0062(10) -0.0043(10)
C14 0.0241(14) 0.089(3) 0.058(2) 0.013(2) 0.0010(14) 0.0138(16)
C15 0.0375(16) 0.0535(19) 0.0528(19) -0.0239(16) 0.0200(14) -0.0130(14)
C16 0.0392(17) 0.0442(18) 0.056(2) -0.0151(15) 0.0160(15) -0.0196(15)
C17 0.0247(12) 0.0321(14) 0.0264(13) -0.0031(10) -0.0012(10) -0.0061(10)
C18 0.0442(19) 0.085(3) 0.0465(19) -0.023(2) 0.0217(15) -0.0350(19)
C19 0.0478(18) 0.0359(18) 0.063(2) -0.0036(15) -0.0059(17) -0.0154(15)
C20 0.0236(13) 0.0501(19) 0.056(2) 0.0135(15) -0.0042(13) 0.0003(13)
C21 0.0238(12) 0.0328(13) 0.0238(12) -0.0047(11) 0.0003(9) 0.0035(11)
C22 0.0239(13) 0.066(2) 0.0404(16) -0.0089(16) 0.0022(12) 0.0059(14)
C23 0.0359(13) 0.0386(15) 0.0240(12) 0.0014(11) 0.0056(10) -0.0010(13)
C24 0.0486(17) 0.0378(15) 0.0297(14) -0.0108(12) 0.0038(12) 0.0097(14)
C25 0.0217(11) 0.0379(15) 0.0291(12) -0.0026(11) -0.0053(9) 0.0014(11)
C26 0.0306(16) 0.086(3) 0.051(2) 0.0288(19) -0.0106(14) -0.0244(17)
C27 0.0361(14) 0.060(2) 0.0339(14) 0.0082(15) -0.0122(11) -0.0085(16)
C28 0.0363(17) 0.101(3) 0.100(3) -0.063(3) -0.029(2) 0.032(2)
C29 0.0270(13) 0.0310(13) 0.0274(13) -0.0088(11) 0.0016(10) 0.0016(11)
C30 0.055(2) 0.0266(14) 0.0495(19) -0.0023(13) 0.0025(15) 0.0101(14)
C31 0.056(2) 0.0513(19) 0.0292(15) -0.0139(14) 0.0010(14) 0.0112(16)
C32 0.0268(14) 0.057(2) 0.057(2) -0.0227(17) 0.0033(13) 0.0029(14)
P1 0.0228(3) 0.0223(3) 0.0212(3) -0.0004(2) 0.0005(2) -0.0010(2)
P2 0.0236(3) 0.0209(3) 0.0228(3) 0.0004(2) -0.0011(2) -0.0008(2)
P3 0.0228(3) 0.0222(3) 0.0203(3) -0.0006(2) -0.0029(2) 0.0007(2)
P4 0.0240(3) 0.0210(3) 0.0214(3) 0.0000(2) -0.0020(2) -0.0023(2)
Se1 0.02916(12) 0.02311(11) 0.02381(12) 0.00013(9) 0.00195(9) 0.00209(11)
Se2 0.02589(12) 0.02225(11) 0.02136(11) -0.00131(9) -0.00161(8) -0.00188(10)

loop_
_atom_type_symbol
_atom_type_description
_atom_type_scat_dispersion_real
_atom_type_scat_dispersion_imag
_atom_type_scat_source
C C 0.0033 0.0016 'International Tables Vol C Tables 4.2.6.8 and 6.1.1.4'
H H 0.0000 0.0000 'International Tables Vol C Tables 4.2.6.8 and 6.1.1.4'
P P 0.1023 0.0942 'International Tables Vol C Tables 4.2.6.8 and 6.1.1.4'
Se Se -0.0929 2.2259 'International Tables Vol C Tables 4.2.6.8 and 6.1.1.4'

loop_
_geom_angle_atom_site_label_1
_geom_angle_atom_site_label_2
_geom_angle_atom_site_label_3
_geom_angle
C3 C1 C4 109.5(2)
C3 C1 C2 108.7(3)
C4 C1 C2 107.1(3)
C3 C1 P1 117.2(2)
C4 C1 P1 108.10(19)
C2 C1 P1 105.73(18)
C1 C2 H1 109.5
C1 C2 H2 109.5
H1 C2 H2 109.5
C1 C2 H3 109.5
H1 C2 H3 109.5
H2 C2 H3 109.5
C1 C3 H4 109.5
C1 C3 H5 109.5
H4 C3 H5 109.5
C1 C3 H6 109.5
H4 C3 H6 109.5
H5 C3 H6 109.5
C1 C4 H7 109.5
C1 C4 H8 109.5
H7 C4 H8 109.5
C1 C4 H9 109.5
H7 C4 H9 109.5
H8 C4 H9 109.5
C7 C5 C6 109.8(4)
C7 C5 C8 109.8(4)
C6 C5 C8 105.9(3)
C7 C5 P1 117.2(2)
C6 C5 P1 110.6(2)
C8 C5 P1 102.8(2)
C5 C6 H10 109.5
C5 C6 H11 109.5
H10 C6 H11 109.5
C5 C6 H12 109.5
H10 C6 H12 109.5
H11 C6 H12 109.5
C5 C7 H13 109.5
C5 C7 H14 109.5
H13 C7 H14 109.5
C5 C7 H15 109.5
H13 C7 H15 109.5
H14 C7 H15 109.5
C5 C8 H16 109.5
C5 C8 H17 109.5
H16 C8 H17 109.5
C5 C8 H18 109.5
H16 C8 H18 109.5
H17 C8 H18 109.5
C11 C9 C10 109.5(2)
C11 C9 C12 107.3(2)
C10 C9 C12 108.9(2)
C11 C9 P2 105.81(18)
C10 C9 P2 116.63(18)
C12 C9 P2 108.36(18)
C9 C10 H19 109.5
C9 C10 H20 109.5
H19 C10 H20 109.5
C9 C10 H21 109.5
H19 C10 H21 109.5
H20 C10 H21 109.5
C9 C11 H22 109.5
C9 C11 H23 109.5
H22 C11 H23 109.5
C9 C11 H24 109.5
H22 C11 H24 109.5
H23 C11 H24 109.5
C9 C12 H25 109.5
C9 C12 H26 109.5
H25 C12 H26 109.5
C9 C12 H27 109.5
H25 C12 H27 109.5
H26 C12 H27 109.5
C15 C13 C14 110.1(3)
C15 C13 C16 107.1(2)
C14 C13 C16 109.8(3)
C15 C13 P2 109.55(19)
C14 C13 P2 117.1(2)
C16 C13 P2 102.63(19)
C13 C14 H28 109.5
C13 C14 H29 109.5
H28 C14 H29 109.5
C13 C14 H30 109.5
H28 C14 H30 109.5
H29 C14 H30 109.5
C13 C15 H31 109.5
C13 C15 H32 109.5
H31 C15 H32 109.5
C13 C15 H33 109.5
H31 C15 H33 109.5
H32 C15 H33 109.5
C13 C16 H34 109.5
C13 C16 H35 109.5
H34 C16 H35 109.5
C13 C16 H36 109.5
H34 C16 H36 109.5
H35 C16 H36 109.5
C20 C17 C18 109.5(3)
C20 C17 C19 109.1(3)
C18 C17 C19 106.4(3)
C20 C17 P3 117.91(19)
C18 C17 P3 105.70(19)
C19 C17 P3 107.6(2)
C17 C18 H37 109.5
C17 C18 H38 109.5
H37 C18 H38 109.5
C17 C18 H39 109.5
H37 C18 H39 109.5
H38 C18 H39 109.5
C17 C19 H40 109.5
C17 C19 H41 109.5
H40 C19 H41 109.5
C17 C19 H42 109.5
H40 C19 H42 109.5
H41 C19 H42 109.5
C17 C20 H43 109.5
C17 C20 H44 109.5
H43 C20 H44 109.5
C17 C20 H45 109.5
H43 C20 H45 109.5
H44 C20 H45 109.5
C23 C21 C24 108.6(2)
C23 C21 C22 108.4(2)
C24 C21 C22 108.0(2)
C23 C21 P3 117.54(18)
C24 C21 P3 109.0(2)
C22 C21 P3 104.98(18)
C21 C22 H46 109.5
C21 C22 H47 109.5
H46 C22 H47 109.5
C21 C22 H48 109.5
H46 C22 H48 109.5
H47 C22 H48 109.5
C21 C23 H49 109.5
C21 C23 H50 109.5
H49 C23 H50 109.5
C21 C23 H51 109.5
H49 C23 H51 109.5
H50 C23 H51 109.5
C21 C24 H52 109.5
C21 C24 H53 109.5
H52 C24 H53 109.5
C21 C24 H54 109.5
H52 C24 H54 109.5
H53 C24 H54 109.5
C26 C25 C27 108.7(3)
C26 C25 C28 109.9(3)
C27 C25 C28 107.1(3)
C26 C25 P4 117.0(2)
C27 C25 P4 109.29(19)
C28 C25 P4 104.4(2)
C25 C26 H55 109.5
C25 C26 H56 109.5
H55 C26 H56 109.5
C25 C26 H57 109.5
H55 C26 H57 109.5
H56 C26 H57 109.5
C25 C27 H58 109.5
C25 C27 H59 109.5
H58 C27 H59 109.5
C25 C27 H60 109.5
H58 C27 H60 109.5
H59 C27 H60 109.5
C25 C28 H61 109.5
C25 C28 H62 109.5
H61 C28 H62 109.5
C25 C28 H63 109.5
H61 C28 H63 109.5
H62 C28 H63 109.5
C30 C29 C32 108.7(3)
C30 C29 C31 109.0(3)
C32 C29 C31 107.6(3)
C30 C29 P4 117.6(2)
C32 C29 P4 104.67(19)
C31 C29 P4 108.8(2)
C29 C30 H64 109.5
C29 C30 H65 109.5
H64 C30 H65 109.5
C29 C30 H66 109.5
H64 C30 H66 109.5
H65 C30 H66 109.5
C29 C31 H67 109.5
C29 C31 H68 109.5
H67 C31 H68 109.5
C29 C31 H69 109.5
H67 C31 H69 109.5
H68 C31 H69 109.5
C29 C32 H70 109.5
C29 C32 H71 109.5
H70 C32 H71 109.5
C29 C32 H72 109.5
H70 C32 H72 109.5
H71 C32 H72 109.5
C5 P1 C1 110.55(13)
C5 P1 Se1 102.15(9)
C1 P1 Se1 98.83(9)
C9 P2 C13 110.81(12)
C9 P2 Se1 98.96(8)
C13 P2 Se1 101.77(9)
C17 P3 C21 109.27(11)
C17 P3 Se2 103.21(9)
C21 P3 Se2 98.67(9)
C25 P4 C29 109.60(12)
C25 P4 Se2 102.37(8)
C29 P4 Se2 98.73(8)
P1 Se1 P2 99.57(2)
P3 Se2 P4 99.56(2)

loop_
_geom_bond_atom_site_label_1
_geom_bond_atom_site_label_2
_geom_bond_distance
C1 C3 1.522(4)
C1 C4 1.532(4)
C1 C2 1.538(4)
C1 P1 1.898(3)
C2 H1 0.9600
C2 H2 0.9600
C2 H3 0.9600
C3 H4 0.9600
C3 H5 0.9600
C3 H6 0.9600
C4 H7 0.9600
C4 H8 0.9600
C4 H9 0.9600
C5 C7 1.506(5)
C5 C6 1.514(4)
C5 C8 1.532(5)
C5 P1 1.888(3)
C6 H10 0.9600
C6 H11 0.9600
C6 H12 0.9600
C7 H13 0.9600
C7 H14 0.9600
C7 H15 0.9600
C8 H16 0.9600
C8 H17 0.9600
C8 H18 0.9600
C9 C11 1.530(4)
C9 C10 1.533(4)
C9 C12 1.541(4)
C9 P2 1.893(3)
C10 H19 0.9600
C10 H20 0.9600
C10 H21 0.9600
C11 H22 0.9600
C11 H23 0.9600
C11 H24 0.9600
C12 H25 0.9600
C12 H26 0.9600
C12 H27 0.9600
C13 C15 1.516(4)
C13 C14 1.530(4)
C13 C16 1.538(4)
C13 P2 1.899(3)
C14 H28 0.9600
C14 H29 0.9600
C14 H30 0.9600
C15 H31 0.9600
C15 H32 0.9600
C15 H33 0.9600
C16 H34 0.9600
C16 H35 0.9600
C16 H36 0.9600
C17 C20 1.514(4)
C17 C18 1.516(4)
C17 C19 1.534(4)
C17 P3 1.890(3)
C18 H37 0.9600
C18 H38 0.9600
C18 H39 0.9600
C19 H40 0.9600
C19 H41 0.9600
C19 H42 0.9600
C20 H43 0.9600
C20 H44 0.9600
C20 H45 0.9600
C21 C23 1.525(4)
C21 C24 1.528(4)
C21 C22 1.531(4)
C21 P3 1.903(3)
C22 H46 0.9600
C22 H47 0.9600
C22 H48 0.9600
C23 H49 0.9600
C23 H50 0.9600
C23 H51 0.9600
C24 H52 0.9600
C24 H53 0.9600
C24 H54 0.9600
C25 C26 1.512(5)
C25 C27 1.526(4)
C25 C28 1.527(5)
C25 P4 1.898(2)
C26 H55 0.9600
C26 H56 0.9600
C26 H57 0.9600
C27 H58 0.9600
C27 H59 0.9600
C27 H60 0.9600
C28 H61 0.9600
C28 H62 0.9600
C28 H63 0.9600
C29 C30 1.510(4)
C29 C32 1.530(4)
C29 C31 1.531(4)
C29 P4 1.905(3)
C30 H64 0.9600
C30 H65 0.9600
C30 H66 0.9600
C31 H67 0.9600
C31 H68 0.9600
C31 H69 0.9600
C32 H70 0.9600
C32 H71 0.9600
C32 H72 0.9600
P1 Se1 2.2765(7)
P2 Se1 2.2767(7)
P3 Se2 2.2795(7)
P4 Se2 2.2860(6)

loop_
_geom_torsion_atom_site_label_1
_geom_torsion_atom_site_label_2
_geom_torsion_atom_site_label_3
_geom_torsion_atom_site_label_4
_geom_torsion
C7 C5 P1 C1 -62.7(4)
C6 C5 P1 C1 64.1(3)
C8 C5 P1 C1 176.8(3)
C7 C5 P1 Se1 41.6(4)
C6 C5 P1 Se1 168.5(2)
C8 C5 P1 Se1 -78.8(3)
C3 C1 P1 C5 52.9(3)
C4 C1 P1 C5 -71.4(2)
C2 C1 P1 C5 174.1(2)
C3 C1 P1 Se1 -53.7(2)
C4 C1 P1 Se1 -178.02(18)
C2 C1 P1 Se1 67.5(2)
C11 C9 P2 C13 172.69(18)
C10 C9 P2 C13 50.7(2)
C12 C9 P2 C13 -72.5(2)
C11 C9 P2 Se1 66.38(18)
C10 C9 P2 Se1 -55.6(2)
C12 C9 P2 Se1 -178.81(16)
C15 C13 P2 C9 61.7(2)
C14 C13 P2 C9 -64.5(3)
C16 C13 P2 C9 175.24(19)
C15 C13 P2 Se1 166.2(2)
C14 C13 P2 Se1 39.9(3)
C16 C13 P2 Se1 -80.32(19)
C20 C17 P3 C21 41.5(3)
C18 C17 P3 C21 164.2(2)
C19 C17 P3 C21 -82.4(2)
C20 C17 P3 Se2 -62.8(2)
C18 C17 P3 Se2 60.0(2)
C19 C17 P3 Se2 173.36(19)
C23 C21 P3 C17 -64.3(2)
C24 C21 P3 C17 59.7(2)
C22 C21 P3 C17 175.2(2)
C23 C21 P3 Se2 43.1(2)
C24 C21 P3 Se2 167.07(17)
C22 C21 P3 Se2 -77.4(2)
C26 C25 P4 C29 50.1(3)
C27 C25 P4 C29 -73.9(2)
C28 C25 P4 C29 171.8(3)
C26 C25 P4 Se2 -54.0(3)
C27 C25 P4 Se2 -178.0(2)
C28 C25 P4 Se2 67.7(3)
C30 C29 P4 C25 -62.2(2)
C32 C29 P4 C25 177.1(2)
C31 C29 P4 C25 62.3(2)
C30 C29 P4 Se2 44.3(2)
C32 C29 P4 Se2 -76.4(2)
C31 C29 P4 Se2 168.8(2)
C5 P1 Se1 P2 102.85(10)
C1 P1 Se1 P2 -143.77(8)
C9 P2 Se1 P1 -145.08(8)
C13 P2 Se1 P1 101.33(9)
C17 P3 Se2 P4 -103.08(9)
C21 P3 Se2 P4 144.66(8)
C25 P4 Se2 P3 -102.33(9)
C29 P4 Se2 P3 145.27(9)
